data_4506424
loop_
_publ_author_name
'Dang, Dongbin'
'Zheng, Yanning'
'Bai, Yan'
'Guo, Xiangyang'
'Ma, Pengtao'
'Niu, Jingyang'

_publ_section_title
;
 Assembly of Polyoxometalate-Based Metal--Organic Frameworks with
 Silver(I)-Schiff Base Coordination Polymeric Chains as Building Blocks
;
_journal_issue 8
_journal_name_full 'Crystal Growth &amp; Design'
_journal_page_first 3856
_journal_paper_doi 10.1021/cg300075a
_journal_volume 12
_journal_year 2012
_chemical_formula_sum 'C33.25 H36.5 Ag2.5 N11 O43 P W12'
_chemical_formula_weight 3785.08
_chemical_name_systematic
; 
 ? 
;
_space_group_IT_number 2
_symmetry_cell_setting triclinic
_symmetry_space_group_name_Hall '-P 1'
_symmetry_space_group_name_H-M 'P -1'
_atom_sites_solution_hydrogens geom
_atom_sites_solution_primary direct
_atom_sites_solution_secondary difmap
_audit_creation_method SHELXL-97
_cell_angle_alpha 90.988(4)
_cell_angle_beta 95.278(3)
_cell_angle_gamma 92.213(3)
_cell_formula_units_Z 2
_cell_length_a 14.2253(7)
_cell_length_b 15.6220(8)
_cell_length_c 17.6383(9)
_cell_measurement_reflns_used 4381
_cell_measurement_temperature 296(2)
_cell_measurement_theta_max 26.26
_cell_measurement_theta_min 2.17
_cell_volume 3899.3(3)
_computing_cell_refinement 'Bruker SMART'
_computing_data_collection 'Bruker SMART'
_computing_data_reduction 'Bruker SAINT'
_computing_molecular_graphics 'Bruker SHELXTL'
_computing_publication_material 'Bruker SHELXTL'
_computing_structure_refinement 'SHELXL-97 (Sheldrick, 1997)'
_computing_structure_solution 'SHELXS-97 (Sheldrick, 1990)'
_diffrn_ambient_temperature 296(2)
_diffrn_measured_fraction_theta_full 0.993
_diffrn_measured_fraction_theta_max 0.993
_diffrn_measurement_device_type 'CCD area detector'
_diffrn_measurement_method 'phi and omega scans'
_diffrn_radiation_monochromator graphite
_diffrn_radiation_source 'fine-focus sealed tube'
_diffrn_radiation_type MoK\a
_diffrn_radiation_wavelength 0.71073
_diffrn_reflns_av_R_equivalents 0.0897
_diffrn_reflns_av_sigmaI/netI 0.1297
_diffrn_reflns_limit_h_max 16
_diffrn_reflns_limit_h_min -16
_diffrn_reflns_limit_k_max 17
_diffrn_reflns_limit_k_min -18
_diffrn_reflns_limit_l_max 20
_diffrn_reflns_limit_l_min -20
_diffrn_reflns_number 35035
_diffrn_reflns_theta_full 25.00
_diffrn_reflns_theta_max 25.00
_diffrn_reflns_theta_min 2.17
_exptl_absorpt_coefficient_mu 18.338
_exptl_absorpt_correction_T_max 0.2170
_exptl_absorpt_correction_T_min 0.1574
_exptl_absorpt_correction_type multi-scan
_exptl_crystal_colour yellow
_exptl_crystal_density_diffrn 3.224
_exptl_crystal_density_method 'not measured'
_exptl_crystal_description block
_exptl_crystal_F_000 3355
_exptl_crystal_size_max 0.16
_exptl_crystal_size_mid 0.15
_exptl_crystal_size_min 0.12
_refine_diff_density_max 3.119
_refine_diff_density_min -2.301
_refine_diff_density_rms 0.371
_refine_ls_extinction_method none
_refine_ls_goodness_of_fit_ref 1.012
_refine_ls_hydrogen_treatment constr
_refine_ls_matrix_type full
_refine_ls_number_parameters 948
_refine_ls_number_reflns 13626
_refine_ls_number_restraints 58
_refine_ls_restrained_S_all 1.012
_refine_ls_R_factor_all 0.1431
_refine_ls_R_factor_gt 0.0590
_refine_ls_shift/su_max 0.000
_refine_ls_shift/su_mean 0.000
_refine_ls_structure_factor_coef Fsqd
_refine_ls_weighting_details 'calc w=1/[\s^2^(Fo^2^)+(0.0465P)^2^+0.0000P] where P=(Fo^2^+2Fc^2^)/3'
_refine_ls_weighting_scheme calc
_refine_ls_wR_factor_gt 0.1293
_refine_ls_wR_factor_ref 0.1494
_reflns_number_gt 7056
_reflns_number_total 13626
_reflns_threshold_expression >2sigma(I)
_cod_data_source_file cg300075a_si_002.cif
_cod_data_source_block 4
_cod_depositor_comments
;
The following automatic conversions were performed:

'_symmetry_cell_setting' value 'Triclinic' changed to 'triclinic'
according to /home/saulius/struct/CIF-dictionaries/cif_core.dic
dictionary named 'cif_core.dic' version 2.4.2 from 2011-04-26.

Automatic conversion script
Id: cif_fix_values 1891 2012-01-12 08:04:46Z andrius 
;
_cod_original_sg_symbol_H-M P-1
_cod_original_formula_sum 'C33.25 H36.50 Ag2.50 N11 O43 P W12'
_cod_database_code 4506424

loop_
_symmetry_equiv_pos_as_xyz
'x, y, z'
'-x, -y, -z'

loop_
_atom_site_label
_atom_site_type_symbol
_atom_site_fract_x
_atom_site_fract_y
_atom_site_fract_z
_atom_site_U_iso_or_equiv
_atom_site_adp_type
_atom_site_occupancy
_atom_site_symmetry_multiplicity
_atom_site_calc_flag
_atom_site_refinement_flags
_atom_site_disorder_assembly
_atom_site_disorder_group
P1 P -0.4096(2) -0.2018(2) -0.26442(18) 0.0104(7) Uani 1 1 d U . .
W1 W -0.57710(4) -0.03929(4) -0.29757(4) 0.03943(19) Uani 1 1 d . . .
W2 W -0.52402(4) -0.10620(4) -0.11517(4) 0.03954(19) Uani 1 1 d . . .
W3 W -0.65449(4) -0.23825(4) -0.24492(4) 0.03619(18) Uani 1 1 d . . .
W4 W -0.16573(4) -0.15239(4) -0.28198(4) 0.0427(2) Uani 1 1 d . . .
W5 W -0.24724(4) -0.36717(4) -0.22432(4) 0.03846(18) Uani 1 1 d . . .
W6 W -0.35063(4) -0.27413(4) -0.07668(4) 0.03918(19) Uani 1 1 d . . .
W7 W -0.54099(4) -0.33727(4) -0.40323(4) 0.03927(19) Uani 1 1 d . . .
W8 W -0.30678(4) -0.29617(4) -0.42101(4) 0.04153(19) Uani 1 1 d . . .
W9 W -0.46556(4) -0.13858(4) -0.45645(4) 0.04062(19) Uani 1 1 d . . .
W10 W -0.48156(4) -0.40699(4) -0.20619(4) 0.03452(17) Uani 1 1 d . . .
W11 W -0.26982(4) -0.05998(4) -0.13483(4) 0.0432(2) Uani 1 1 d . . .
W12 W -0.32417(4) 0.00493(4) -0.31761(4) 0.04029(19) Uani 1 1 d . . .
O1 O -0.6424(7) 0.0447(6) -0.3260(6) 0.051(3) Uani 1 1 d . . .
O2 O -0.5587(7) -0.0656(7) -0.0346(6) 0.048(3) Uani 1 1 d . . .
O3 O -0.7685(6) -0.2763(7) -0.2407(6) 0.050(3) Uani 1 1 d . . .
O4 O -0.0511(6) -0.1509(8) -0.3002(7) 0.066(4) Uani 1 1 d . . .
O5 O -0.1595(7) -0.4367(7) -0.2174(7) 0.056(3) Uani 1 1 d . . .
O6 O -0.3300(7) -0.2898(7) 0.0181(6) 0.046(3) Uani 1 1 d . . .
O7 O -0.6120(8) -0.4128(7) -0.4504(6) 0.057(4) Uani 1 1 d . . .
O8 O -0.2343(7) -0.3416(8) -0.4807(5) 0.055(3) Uani 1 1 d . . .
O9 O -0.4914(8) -0.0878(7) -0.5386(6) 0.053(3) Uani 1 1 d . . .
O10 O -0.5364(6) -0.5015(6) -0.1908(6) 0.047(3) Uani 1 1 d . . .
O11 O -0.2188(8) -0.0007(8) -0.0621(7) 0.066(4) Uani 1 1 d . . .
O12 O -0.3053(7) 0.1047(6) -0.3545(6) 0.050(3) Uani 1 1 d . . .
O13 O -0.6714(6) -0.1296(7) -0.2871(6) 0.051(3) Uani 1 1 d . . .
O14 O -0.5495(6) -0.0939(6) -0.3901(5) 0.039(3) Uani 1 1 d . . .
O15 O -0.4504(6) 0.0088(6) -0.2936(6) 0.044(3) Uani 1 1 d . . .
O16 O -0.6301(6) -0.1791(6) -0.1485(6) 0.042(3) Uani 1 1 d . . .
O17 O -0.4593(6) -0.2048(7) -0.0821(5) 0.042(3) Uani 1 1 d . . .
O18 O -0.4006(7) -0.0546(6) -0.1229(6) 0.047(3) Uani 1 1 d . . .
O19 O -0.5828(5) -0.3306(7) -0.2040(5) 0.037(3) Uani 1 1 d . . .
O20 O -0.6215(6) -0.2819(7) -0.3372(5) 0.042(3) Uani 1 1 d . . .
O21 O -0.2056(6) -0.0473(6) -0.3228(6) 0.045(3) Uani 1 1 d . . .
O22 O -0.1612(6) -0.0952(7) -0.1846(6) 0.048(3) Uani 1 1 d . . .
O23 O -0.1828(6) -0.2578(7) -0.2332(6) 0.053(3) Uani 1 1 d . . .
O24 O -0.3584(6) -0.4442(6) -0.2180(5) 0.030(3) Uani 1 1 d . . .
O25 O -0.2835(6) -0.3601(6) -0.3316(5) 0.037(3) Uani 1 1 d . . .
O26 O -0.2572(6) -0.3391(7) -0.1194(6) 0.049(3) Uani 1 1 d . . .
O27 O -0.2813(6) -0.1725(7) -0.0914(6) 0.052(3) Uani 1 1 d . . .
O28 O -0.4352(6) -0.3711(7) -0.1053(6) 0.051(3) Uani 1 1 d . . .
O29 O -0.5460(7) -0.2406(7) -0.4661(6) 0.047(3) Uani 1 1 d . . .
O30 O -0.4217(7) -0.3629(7) -0.4387(6) 0.053(3) Uani 1 1 d . . .
O31 O -0.5017(6) -0.3983(6) -0.3133(5) 0.037(3) Uani 1 1 d . . .
O32 O -0.3658(6) -0.2114(7) -0.4805(5) 0.044(3) Uani 1 1 d . . .
O33 O -0.2241(7) -0.2104(7) -0.3710(5) 0.048(3) Uani 1 1 d . . .
O34 O -0.3724(6) -0.0618(7) -0.4048(5) 0.040(3) Uani 1 1 d . . .
O35 O -0.2863(7) 0.0237(6) -0.2122(6) 0.048(3) Uani 1 1 d . . .
O36 O -0.5725(6) -0.0268(7) -0.1889(6) 0.049(3) Uani 1 1 d . . .
O37 O -0.4986(5) -0.1633(5) -0.2410(5) 0.029(2) Uani 1 1 d U . .
O38 O -0.3860(6) -0.2759(6) -0.2157(5) 0.032(3) Uani 1 1 d . . .
O39 O -0.4224(6) -0.2307(6) -0.3460(5) 0.032(3) Uani 1 1 d . . .
O40 O -0.3307(6) -0.1347(6) -0.2552(5) 0.035(3) Uani 1 1 d . . .
Ag1 Ag -0.62884(7) 0.35336(9) 0.84520(8) 0.0545(4) Uani 1 1 d . . .
N1 N -0.4929(8) 0.2928(8) 0.8564(8) 0.045(4) Uani 1 1 d . . .
N2 N -0.1664(8) 0.3077(9) 0.8308(7) 0.048(3) Uani 1 1 d U . .
N3 N -0.0932(8) 0.3677(8) 0.8133(9) 0.061(5) Uani 1 1 d . . .
N4 N 0.2370(8) 0.4165(9) 0.8298(8) 0.059(4) Uani 1 1 d U . .
C1 C -0.4172(8) 0.3299(9) 0.8370(7) 0.026(3) Uani 1 1 d U . .
H1A H -0.4191 0.3865 0.8214 0.031 Uiso 1 1 calc R . .
C2 C -0.4929(11) 0.2093(12) 0.8764(10) 0.066(6) Uani 1 1 d . . .
H2A H -0.5479 0.1843 0.8925 0.079 Uiso 1 1 calc R . .
C3 C -0.4141(10) 0.1594(10) 0.8740(12) 0.067(6) Uani 1 1 d . . .
H3A H -0.4178 0.1007 0.8819 0.080 Uiso 1 1 calc R . .
C4 C -0.3267(10) 0.2023(10) 0.8590(9) 0.049(5) Uani 1 1 d . . .
H4A H -0.2700 0.1743 0.8628 0.059 Uiso 1 1 calc R . .
C5 C -0.3312(9) 0.2878(10) 0.8385(9) 0.039(4) Uani 1 1 d U . .
C6 C -0.2461(9) 0.3411(11) 0.8204(9) 0.047(5) Uani 1 1 d . . .
H6A H -0.2519 0.3964 0.8023 0.056 Uiso 1 1 calc R . .
C7 C -0.0131(9) 0.3458(11) 0.8378(10) 0.052(5) Uani 1 1 d . . .
H7A H -0.0051 0.2945 0.8631 0.062 Uiso 1 1 calc R . .
C8 C 0.0699(8) 0.4037(10) 0.8258(8) 0.032(4) Uani 1 1 d . . .
C9 C 0.0602(9) 0.4848(10) 0.8018(10) 0.048(5) Uani 1 1 d . . .
H9A H 0.0007 0.5064 0.7898 0.058 Uiso 1 1 calc R . .
C10 C 0.1406(11) 0.5345(11) 0.7955(9) 0.051(5) Uani 1 1 d . . .
H10A H 0.1361 0.5920 0.7833 0.061 Uiso 1 1 calc R . .
C11 C 0.2320(11) 0.4977(13) 0.8077(9) 0.061(5) Uani 1 1 d U . .
H11A H 0.2866 0.5300 0.8003 0.073 Uiso 1 1 calc R . .
C12 C 0.1613(10) 0.3682(11) 0.8386(9) 0.047(4) Uani 1 1 d U . .
H12A H 0.1669 0.3115 0.8530 0.056 Uiso 1 1 calc R . .
Ag2 Ag -0.71774(9) 0.42160(14) 0.61746(10) 0.0579(6) Uani 0.75 1 d P . .
Ag3 Ag -0.2367(3) 0.2490(3) 0.5652(3) 0.0630(17) Uani 0.25 1 d P . .
N5 N -0.5821(9) 0.3609(9) 0.6377(8) 0.053(4) Uani 1 1 d . . .
N6 N -0.2508(8) 0.3880(10) 0.6197(9) 0.065(5) Uani 1 1 d . B .
N7 N -0.1815(8) 0.4491(10) 0.6081(7) 0.056(5) Uani 1 1 d . . .
N8 N 0.1496(9) 0.4825(12) 0.6088(8) 0.075(6) Uani 1 1 d . . .
C13 C -0.5035(10) 0.3997(10) 0.6253(9) 0.048(5) Uani 1 1 d . . .
H13A H -0.5064 0.4562 0.6100 0.058 Uiso 1 1 calc R . .
C14 C -0.5783(12) 0.2783(12) 0.6600(10) 0.060(6) Uani 1 1 d . . .
H14A H -0.6329 0.2503 0.6737 0.073 Uiso 1 1 calc R . .
C15 C -0.4942(14) 0.2339(12) 0.6629(10) 0.069(6) Uani 1 1 d . . .
H15A H -0.4948 0.1753 0.6716 0.083 Uiso 1 1 calc R . .
C16 C -0.4104(12) 0.2782(10) 0.6529(10) 0.053(5) Uani 1 1 d . . .
H16A H -0.3532 0.2513 0.6593 0.064 Uiso 1 1 calc R . .
C17 C -0.4134(10) 0.3640(10) 0.6329(8) 0.037(4) Uani 1 1 d . B .
C18 C -0.3291(10) 0.4199(10) 0.6214(8) 0.038(4) Uani 1 1 d . . .
H18A H -0.3350 0.4785 0.6156 0.046 Uiso 1 1 calc R B .
C19 C -0.0985(11) 0.4202(14) 0.6168(11) 0.070(6) Uani 1 1 d . B .
H19A H -0.0903 0.3625 0.6266 0.084 Uiso 1 1 calc R . .
C20 C -0.0150(11) 0.4793(5) 0.6112(10) 0.063(5) Uani 1 1 d DU . .
C21 C -0.0214(7) 0.5669(6) 0.5990(10) 0.084(6) Uani 1 1 d DU B .
H21A H -0.0796 0.5923 0.5955 0.101 Uiso 1 1 calc R . .
C22 C 0.0618(9) 0.6159(12) 0.5923(13) 0.112(5) Uani 1 1 d DU . .
H22A H 0.0598 0.6745 0.5844 0.134 Uiso 1 1 calc R B .
C23 C 0.1532(15) 0.5727(19) 0.5981(15) 0.122(11) Uani 1 1 d . B .
H23A H 0.2101 0.6031 0.5949 0.147 Uiso 1 1 calc R . .
C24 C 0.0727(10) 0.4445(12) 0.6119(9) 0.051(5) Uani 1 1 d . B .
H24A H 0.0738 0.3852 0.6152 0.061 Uiso 1 1 calc R . .
Ag4 Ag -0.5000 -0.5000 0.0000 0.0521(6) Uani 1 2 d S . .
N9 N -0.6301(7) -0.4372(9) -0.0079(7) 0.043(4) Uani 1 1 d . . .
N10 N -0.9630(7) -0.4698(8) -0.0079(7) 0.043(4) Uani 1 1 d . . .
C25 C -0.7107(9) -0.4826(9) 0.0096(9) 0.039(4) Uani 1 1 d . . .
H25A H -0.7066 -0.5381 0.0276 0.046 Uiso 1 1 calc R . .
C26 C -0.6382(9) -0.3543(9) -0.0313(8) 0.033(4) Uani 1 1 d . . .
H26A H -0.5845 -0.3237 -0.0437 0.039 Uiso 1 1 calc R . .
C27 C -0.7236(9) -0.3148(11) -0.0370(8) 0.044(5) Uani 1 1 d . . .
H27A H -0.7270 -0.2577 -0.0506 0.052 Uiso 1 1 calc R . .
C28 C -0.8032(11) -0.3612(11) -0.0221(8) 0.051(5) Uani 1 1 d . . .
H28A H -0.8616 -0.3359 -0.0271 0.061 Uiso 1 1 calc R . .
C29 C -0.7973(9) -0.4447(9) 0.0002(8) 0.032(4) Uani 1 1 d . . .
C30 C -0.8828(10) -0.4974(11) 0.0125(10) 0.052(5) Uani 1 1 d . . .
H30A H -0.8774 -0.5505 0.0352 0.062 Uiso 1 1 calc R . .
N11 N -0.0167(7) 0.2057(6) 0.0635(5) 0.069(5) Uiso 0.50 1 d PDU . .
N12 N -0.1396(7) -0.1528(5) 0.4668(7) 0.086(6) Uiso 0.50 1 d PDU . .
C31 C 0.0604(8) 0.2570(11) 0.0384(6) 0.068(6) Uiso 0.50 1 d PDU . .
H31A H 0.0881 0.3027 0.0680 0.081 Uiso 0.50 1 calc PR . .
C32 C -0.044(3) 0.1263(9) 0.0225(15) 0.105(11) Uiso 0.50 1 d PDU . .
H32A H 0.0119 0.0951 0.0154 0.158 Uiso 0.50 1 calc PR . .
H32B H -0.0755 0.1385 -0.0262 0.158 Uiso 0.50 1 calc PR . .
H32C H -0.0851 0.0925 0.0512 0.158 Uiso 0.50 1 calc PR . .
C33 C -0.0488(16) 0.211(3) 0.1387(7) 0.075(9) Uiso 0.50 1 d PDU . .
H33A H -0.0310 0.2668 0.1610 0.112 Uiso 0.50 1 calc PR . .
H33B H -0.0205 0.1679 0.1700 0.112 Uiso 0.50 1 calc PR . .
H33C H -0.1163 0.2033 0.1351 0.112 Uiso 0.50 1 calc PR . .
O43 O 0.0887(15) 0.2380(17) -0.0243(8) 0.084(7) Uiso 0.50 1 d PDU . .
C36 C -0.1742(15) -0.0698(8) 0.4862(17) 0.060(8) Uiso 0.50 1 d PDU A 1
H36A H -0.2332 -0.0775 0.5081 0.090 Uiso 0.50 1 calc PR A 1
H36B H -0.1834 -0.0365 0.4411 0.090 Uiso 0.50 1 calc PR A 1
H36C H -0.1290 -0.0404 0.5223 0.090 Uiso 0.50 1 calc PR A 1
C35 C -0.0536(10) -0.1955(16) 0.492(2) 0.109(11) Uiso 0.50 1 d PDU A 1
H35A H -0.0695 -0.2515 0.5095 0.163 Uiso 0.50 1 calc PR A 1
H35B H -0.0189 -0.1625 0.5321 0.163 Uiso 0.50 1 calc PR A 1
H35C H -0.0156 -0.2008 0.4497 0.163 Uiso 0.50 1 calc PR A 1
C34 C -0.173(2) -0.2096(7) 0.4035(7) 0.082(6) Uiso 0.50 1 d PDU A 1
H34A H -0.2291 -0.1831 0.3886 0.098 Uiso 0.50 1 calc PR A 1
O44 O -0.1801(17) -0.2689(9) 0.3549(9) 0.075(7) Uiso 0.50 1 d PDU A 1
O42 O -0.220(2) 0.169(2) 0.472(2) 0.034(10) Uiso 0.25 1 d P B 2
H42A H -0.2162 0.1979 0.4270 0.041 Uiso 0.25 1 calc PR B 2
C38 C -0.215(4) 0.085(4) 0.466(4) 0.051(18) Uiso 0.25 1 d P B 2
H38A H -0.2613 0.0578 0.4951 0.077 Uiso 0.25 1 calc PR B 2
H38B H -0.1531 0.0688 0.4856 0.077 Uiso 0.25 1 calc PR B 2
H38C H -0.2267 0.0675 0.4138 0.077 Uiso 0.25 1 calc PR B 2
O1W O -0.2708(19) -0.2020(19) 0.2090(16) 0.092(9) Uiso 0.50 1 d P C 1
O3W O -0.246(3) -0.094(3) 0.109(3) 0.076(15) Uiso 0.25 1 d P D 2
O2W O -0.238(4) -0.128(4) 0.202(3) 0.089(17) Uiso 0.25 1 d P E 3
O4W O -0.094(3) 0.184(3) 0.649(2) 0.052(12) Uiso 0.25 1 d P . .
O5W O -0.055(4) 0.115(4) 0.741(3) 0.086(17) Uiso 0.25 1 d P . .
O6W O -0.212(3) -0.070(3) 0.165(2) 0.045(11) Uiso 0.25 1 d P F 4

loop_
_atom_site_aniso_label
_atom_site_aniso_U_11
_atom_site_aniso_U_22
_atom_site_aniso_U_33
_atom_site_aniso_U_23
_atom_site_aniso_U_13
_atom_site_aniso_U_12
P1 0.0141(13) 0.0027(14) 0.0153(15) 0.0029(12) 0.0053(11) 0.0016(11)
W1 0.0319(3) 0.0266(4) 0.0609(4) 0.0095(3) 0.0068(3) 0.0054(3)
W2 0.0342(3) 0.0346(4) 0.0508(4) 0.0007(3) 0.0096(3) 0.0005(3)
W3 0.0223(3) 0.0313(4) 0.0552(4) 0.0084(3) 0.0036(3) 0.0008(3)
W4 0.0258(3) 0.0403(4) 0.0631(5) 0.0113(4) 0.0093(3) -0.0009(3)
W5 0.0261(3) 0.0347(4) 0.0555(4) 0.0119(3) 0.0042(3) 0.0080(3)
W6 0.0312(3) 0.0422(4) 0.0437(4) 0.0123(3) 0.0005(3) -0.0016(3)
W7 0.0385(3) 0.0315(4) 0.0462(4) 0.0015(3) -0.0039(3) -0.0003(3)
W8 0.0420(3) 0.0379(4) 0.0465(4) 0.0038(3) 0.0104(3) 0.0089(3)
W9 0.0430(3) 0.0375(4) 0.0418(4) 0.0126(3) 0.0021(3) 0.0052(3)
W10 0.0277(3) 0.0265(4) 0.0494(4) 0.0107(3) 0.0022(3) 0.0001(3)
W11 0.0353(3) 0.0382(4) 0.0545(4) 0.0006(4) 0.0005(3) -0.0087(3)
W12 0.0356(3) 0.0282(4) 0.0579(4) 0.0104(3) 0.0081(3) -0.0018(3)
O1 0.051(6) 0.025(6) 0.083(8) 0.013(6) 0.032(6) -0.006(5)
O2 0.042(6) 0.049(7) 0.051(7) -0.015(6) 0.004(5) -0.004(5)
O3 0.027(5) 0.054(7) 0.070(7) 0.013(6) 0.011(5) -0.005(5)
O4 0.023(5) 0.080(9) 0.097(9) 0.015(8) 0.006(6) 0.013(6)
O5 0.040(6) 0.042(7) 0.089(8) 0.020(6) 0.012(6) 0.018(5)
O6 0.040(6) 0.037(7) 0.058(7) 0.000(6) -0.013(5) 0.000(5)
O7 0.072(7) 0.038(7) 0.059(7) -0.004(6) -0.001(6) -0.016(6)
O8 0.056(6) 0.078(9) 0.032(6) -0.007(6) 0.013(5) 0.003(6)
O9 0.080(7) 0.036(7) 0.042(6) 0.016(5) 0.002(6) -0.005(6)
O10 0.033(5) 0.031(6) 0.075(8) 0.013(6) 0.000(5) -0.008(5)
O11 0.067(7) 0.056(8) 0.072(8) 0.012(7) -0.002(6) -0.018(6)
O12 0.051(6) 0.026(6) 0.070(8) 0.014(6) -0.001(6) -0.013(5)
O13 0.027(5) 0.045(7) 0.084(8) -0.006(6) 0.005(5) 0.014(5)
O14 0.032(5) 0.038(6) 0.045(6) 0.005(5) -0.008(5) 0.000(5)
O15 0.046(6) 0.018(6) 0.072(7) 0.005(5) 0.017(5) 0.000(5)
O16 0.020(5) 0.036(6) 0.069(7) 0.018(6) 0.003(5) -0.004(5)
O17 0.031(5) 0.054(7) 0.040(6) 0.005(6) -0.004(5) -0.005(5)
O18 0.044(6) 0.027(6) 0.067(7) -0.010(6) -0.005(5) -0.001(5)
O19 0.016(4) 0.057(7) 0.038(6) 0.008(5) 0.012(4) -0.002(5)
O20 0.026(5) 0.052(7) 0.044(6) 0.001(6) -0.014(5) -0.007(5)
O21 0.032(5) 0.034(7) 0.069(7) 0.002(6) 0.008(5) 0.001(5)
O22 0.032(5) 0.057(8) 0.052(7) 0.010(6) -0.011(5) -0.004(5)
O23 0.021(5) 0.047(7) 0.094(8) 0.017(6) 0.019(5) -0.007(5)
O24 0.029(5) 0.025(6) 0.037(6) 0.009(5) 0.000(4) 0.006(4)
O25 0.046(6) 0.028(6) 0.035(6) -0.005(5) -0.005(5) 0.003(5)
O26 0.035(5) 0.043(7) 0.070(7) 0.027(6) 0.005(5) 0.011(5)
O27 0.036(5) 0.051(7) 0.069(8) 0.001(6) 0.010(5) -0.020(5)
O28 0.027(5) 0.051(7) 0.080(8) 0.036(6) 0.019(5) 0.015(5)
O29 0.047(6) 0.045(7) 0.048(7) 0.012(6) -0.015(5) 0.011(5)
O30 0.045(6) 0.032(7) 0.083(8) 0.000(6) 0.016(6) 0.004(5)
O31 0.034(5) 0.026(6) 0.050(6) 0.000(5) 0.001(5) 0.000(5)
O32 0.040(5) 0.061(8) 0.033(6) -0.001(6) 0.010(5) 0.001(5)
O33 0.059(6) 0.056(7) 0.032(6) 0.011(5) 0.014(5) 0.010(6)
O34 0.039(5) 0.048(7) 0.031(6) 0.001(5) -0.001(5) -0.001(5)
O35 0.042(6) 0.023(6) 0.077(8) 0.020(6) 0.000(5) -0.006(5)
O36 0.020(5) 0.049(7) 0.077(8) -0.018(6) 0.005(5) -0.006(5)
O37 0.021(4) 0.017(5) 0.047(6) 0.003(5) -0.006(4) -0.006(4)
O38 0.023(5) 0.034(6) 0.034(6) 0.000(5) -0.014(4) -0.001(4)
O39 0.032(5) 0.027(6) 0.040(6) 0.015(5) 0.008(4) 0.001(4)
O40 0.025(5) 0.028(6) 0.054(6) 0.016(5) 0.013(4) 0.009(4)
Ag1 0.0214(5) 0.0610(9) 0.0833(10) 0.0186(8) 0.0109(6) 0.0059(6)
N1 0.027(6) 0.033(8) 0.076(10) 0.000(7) 0.000(6) 0.003(6)
N2 0.033(5) 0.051(6) 0.063(6) 0.013(5) 0.014(5) 0.000(5)
N3 0.016(6) 0.044(9) 0.125(12) 0.030(9) 0.015(7) -0.007(6)
N4 0.031(7) 0.061(7) 0.085(11) 0.008(8) 0.004(7) 0.017(7)
C1 0.016(5) 0.027(6) 0.035(6) 0.003(5) -0.001(5) 0.004(5)
C2 0.040(9) 0.072(14) 0.087(14) 0.000(12) 0.021(9) -0.017(9)
C3 0.040(9) 0.016(9) 0.148(18) 0.017(10) 0.022(10) 0.009(8)
C4 0.039(8) 0.040(10) 0.066(11) 0.002(9) 0.007(8) -0.016(8)
C5 0.024(5) 0.045(7) 0.049(6) -0.005(6) 0.007(5) -0.003(5)
C6 0.031(8) 0.051(11) 0.061(11) 0.014(9) 0.020(7) -0.011(8)
C7 0.019(7) 0.045(11) 0.091(13) 0.001(10) 0.010(8) -0.011(7)
C8 0.009(6) 0.044(10) 0.043(9) 0.001(8) 0.000(6) -0.004(6)
C9 0.019(7) 0.024(9) 0.103(13) -0.007(9) 0.017(8) 0.003(7)
C10 0.056(10) 0.032(10) 0.064(12) -0.007(9) -0.011(9) 0.027(8)
C11 0.036(8) 0.089(9) 0.061(11) 0.033(10) 0.014(8) 0.016(9)
C12 0.036(6) 0.043(7) 0.062(7) 0.008(6) 0.006(5) 0.012(5)
Ag2 0.0125(7) 0.1030(16) 0.0574(11) -0.0275(11) 0.0016(7) 0.0101(9)
Ag3 0.040(3) 0.045(3) 0.107(4) -0.040(3) 0.031(3) 0.001(2)
N5 0.040(7) 0.046(9) 0.069(10) -0.010(8) -0.013(7) 0.005(7)
N6 0.027(6) 0.073(11) 0.101(11) 0.025(9) 0.021(7) 0.021(7)
N7 0.018(6) 0.093(12) 0.055(9) -0.009(9) -0.010(6) 0.007(7)
N8 0.032(7) 0.139(16) 0.056(10) 0.007(10) 0.006(7) 0.012(9)
C13 0.039(9) 0.027(9) 0.079(12) -0.003(9) 0.006(9) -0.007(8)
C14 0.044(9) 0.059(13) 0.077(13) 0.001(11) -0.001(9) -0.002(9)
C15 0.105(15) 0.046(12) 0.051(12) 0.007(10) -0.018(11) -0.007(12)
C16 0.057(10) 0.026(10) 0.079(12) -0.001(9) 0.023(9) 0.004(8)
C17 0.040(8) 0.040(10) 0.032(9) -0.010(8) 0.003(7) 0.016(8)
C18 0.039(8) 0.033(10) 0.039(9) 0.005(8) -0.012(7) -0.006(7)
C19 0.043(10) 0.082(15) 0.083(14) -0.012(12) -0.009(10) 0.017(10)
C20 0.033(9) 0.089(8) 0.066(12) 0.010(11) 0.001(8) 0.003(9)
C21 0.083(9) 0.099(9) 0.074(13) 0.029(12) 0.020(11) 0.009(9)
C22 0.103(7) 0.113(8) 0.118(9) 0.010(7) 0.009(7) -0.009(6)
C23 0.056(12) 0.17(3) 0.14(2) 0.02(2) 0.034(14) -0.002(16)
C24 0.033(8) 0.066(13) 0.050(11) 0.003(10) -0.016(8) 0.005(9)
Ag4 0.0197(7) 0.0701(14) 0.0685(12) 0.0250(11) 0.0076(8) 0.0099(8)
N9 0.014(5) 0.072(10) 0.043(8) 0.000(7) 0.001(5) -0.016(6)
N10 0.029(6) 0.035(8) 0.066(9) 0.010(7) 0.004(6) 0.005(6)
C25 0.024(7) 0.023(8) 0.068(11) 0.022(8) -0.005(7) 0.001(7)
C26 0.024(7) 0.029(9) 0.045(9) 0.015(7) 0.006(6) -0.015(6)
C27 0.022(7) 0.072(12) 0.039(9) 0.031(8) 0.010(6) 0.013(8)
C28 0.046(9) 0.070(12) 0.040(9) 0.035(9) 0.010(7) 0.003(9)
C29 0.023(7) 0.034(9) 0.041(9) 0.014(7) 0.006(6) -0.001(7)
C30 0.035(9) 0.046(11) 0.074(12) -0.001(10) -0.004(9) 0.007(8)

loop_
_atom_type_symbol
_atom_type_description
_atom_type_scat_dispersion_real
_atom_type_scat_dispersion_imag
_atom_type_scat_source
C C 0.0033 0.0016 'International Tables Vol C Tables 4.2.6.8 and 6.1.1.4'
H H 0.0000 0.0000 'International Tables Vol C Tables 4.2.6.8 and 6.1.1.4'
N N 0.0061 0.0033 'International Tables Vol C Tables 4.2.6.8 and 6.1.1.4'
O O 0.0106 0.0060 'International Tables Vol C Tables 4.2.6.8 and 6.1.1.4'
P P 0.1023 0.0942 'International Tables Vol C Tables 4.2.6.8 and 6.1.1.4'
W W -0.8490 6.8722 'International Tables Vol C Tables 4.2.6.8 and 6.1.1.4'
Ag Ag -0.8971 1.1015 'International Tables Vol C Tables 4.2.6.8 and 6.1.1.4'

loop_
_geom_angle_atom_site_label_1
_geom_angle_atom_site_label_2
_geom_angle_atom_site_label_3
_geom_angle
_geom_angle_site_symmetry_1
_geom_angle_site_symmetry_3
O38 P1 O39 109.5(5) . .
O38 P1 O40 110.1(5) . .
O39 P1 O40 108.3(5) . .
O38 P1 O37 109.4(5) . .
O39 P1 O37 110.7(5) . .
O40 P1 O37 108.8(5) . .
O1 W1 O14 104.5(5) . .
O1 W1 O36 101.3(5) . .
O14 W1 O36 154.2(4) . .
O1 W1 O15 102.3(4) . .
O14 W1 O15 85.5(4) . .
O36 W1 O15 89.3(4) . .
O1 W1 O13 103.1(4) . .
O14 W1 O13 88.4(4) . .
O36 W1 O13 85.6(4) . .
O15 W1 O13 154.6(4) . .
O1 W1 O37 171.3(4) . .
O14 W1 O37 82.4(4) . .
O36 W1 O37 71.9(4) . .
O15 W1 O37 83.4(3) . .
O13 W1 O37 71.4(3) . .
O2 W2 O16 100.8(4) . .
O2 W2 O17 103.1(5) . .
O16 W2 O17 88.4(4) . .
O2 W2 O36 102.0(5) . .
O16 W2 O36 86.8(4) . .
O17 W2 O36 154.9(4) . .
O2 W2 O18 105.0(5) . .
O16 W2 O18 154.2(4) . .
O17 W2 O18 85.7(4) . .
O36 W2 O18 88.0(4) . .
O2 W2 O37 171.1(4) . .
O16 W2 O37 72.4(4) . .
O17 W2 O37 82.8(4) . .
O36 W2 O37 72.3(4) . .
O18 W2 O37 81.9(4) . .
O3 W3 O20 104.0(5) . .
O3 W3 O13 102.4(5) . .
O20 W3 O13 91.0(5) . .
O3 W3 O19 102.4(4) . .
O20 W3 O19 83.0(4) . .
O13 W3 O19 155.3(4) . .
O3 W3 O16 101.4(4) . .
O20 W3 O16 154.4(4) . .
O13 W3 O16 86.4(4) . .
O19 W3 O16 88.7(4) . .
O3 W3 O37 171.0(4) . .
O20 W3 O37 83.3(3) . .
O13 W3 O37 72.0(3) . .
O19 W3 O37 83.5(3) . .
O16 W3 O37 71.6(3) . .
O4 W4 O23 103.6(5) . .
O4 W4 O21 101.9(5) . .
O23 W4 O21 154.5(4) . .
O4 W4 O33 100.8(5) . .
O23 W4 O33 85.5(5) . .
O21 W4 O33 89.3(4) . .
O4 W4 O22 103.1(5) . .
O23 W4 O22 88.8(5) . .
O21 W4 O22 85.8(4) . .
O33 W4 O22 156.1(4) . .
O4 W4 O40 172.7(5) . .
O23 W4 O40 82.9(3) . .
O21 W4 O40 71.7(3) . .
O33 W4 O40 82.7(4) . .
O22 W4 O40 73.5(3) . .
O5 W5 O26 101.3(5) . .
O5 W5 O25 104.9(5) . .
O26 W5 O25 153.7(4) . .
O5 W5 O23 103.8(4) . .
O26 W5 O23 88.3(5) . .
O25 W5 O23 86.1(4) . .
O5 W5 O24 101.4(4) . .
O26 W5 O24 86.5(4) . .
O25 W5 O24 87.8(4) . .
O23 W5 O24 154.8(4) . .
O5 W5 O38 170.6(4) . .
O26 W5 O38 71.4(3) . .
O25 W5 O38 82.4(3) . .
O23 W5 O38 82.3(3) . .
O24 W5 O38 72.6(3) . .
O6 W6 O27 103.4(5) . .
O6 W6 O26 103.5(5) . .
O27 W6 O26 90.5(4) . .
O6 W6 O17 102.4(4) . .
O27 W6 O17 86.0(4) . .
O26 W6 O17 154.0(4) . .
O6 W6 O28 100.2(5) . .
O27 W6 O28 156.3(4) . .
O26 W6 O28 85.3(4) . .
O17 W6 O28 87.6(4) . .
O6 W6 O38 171.0(4) . .
O27 W6 O38 84.9(4) . .
O26 W6 O38 72.4(4) . .
O17 W6 O38 81.6(3) . .
O28 W6 O38 71.6(4) . .
O7 W7 O29 105.3(5) . .
O7 W7 O31 100.1(5) . .
O29 W7 O31 154.6(4) . .
O7 W7 O30 100.9(5) . .
O29 W7 O30 89.3(4) . .
O31 W7 O30 86.9(4) . .
O7 W7 O20 104.2(5) . .
O29 W7 O20 89.3(4) . .
O31 W7 O20 83.4(4) . .
O30 W7 O20 154.3(4) . .
O7 W7 O39 172.6(4) . .
O29 W7 O39 72.9(4) . .
O31 W7 O39 82.0(3) . .
O30 W7 O39 72.1(4) . .
O20 W7 O39 83.0(3) . .
O8 W8 O32 103.4(5) . .
O8 W8 O25 102.1(5) . .
O32 W8 O25 154.4(4) . .
O8 W8 O33 101.1(5) . .
O32 W8 O33 89.5(4) . .
O25 W8 O33 86.0(4) . .
O8 W8 O30 103.8(5) . .
O32 W8 O30 87.2(4) . .
O25 W8 O30 86.4(4) . .
O33 W8 O30 155.0(4) . .
O8 W8 O39 174.4(4) . .
O32 W8 O39 72.4(4) . .
O25 W8 O39 82.1(4) . .
O33 W8 O39 82.8(4) . .
O30 W8 O39 72.6(4) . .
O9 W9 O14 104.1(5) . .
O9 W9 O34 101.8(5) . .
O14 W9 O34 85.8(4) . .
O9 W9 O29 104.0(5) . .
O14 W9 O29 87.6(4) . .
O34 W9 O29 154.2(4) . .
O9 W9 O32 102.8(5) . .
O14 W9 O32 153.1(4) . .
O34 W9 O32 88.7(4) . .
O29 W9 O32 86.0(4) . .
O9 W9 O39 172.1(4) . .
O14 W9 O39 82.5(4) . .
O34 W9 O39 82.7(4) . .
O29 W9 O39 71.7(4) . .
O32 W9 O39 70.7(4) . .
O10 W10 O31 102.3(5) . .
O10 W10 O24 99.8(4) . .
O31 W10 O24 88.8(4) . .
O10 W10 O28 101.7(5) . .
O31 W10 O28 156.0(4) . .
O24 W10 O28 87.1(4) . .
O10 W10 O19 101.5(4) . .
O31 W10 O19 85.0(4) . .
O24 W10 O19 158.6(4) . .
O28 W10 O19 90.2(4) . .
O10 W10 O38 172.4(4) . .
O31 W10 O38 83.5(3) . .
O24 W10 O38 75.2(3) . .
O28 W10 O38 72.5(4) . .
O19 W10 O38 83.7(3) . .
O11 W11 O18 103.5(5) . .
O11 W11 O35 101.4(5) . .
O18 W11 O35 88.1(4) . .
O11 W11 O27 102.8(5) . .
O18 W11 O27 84.9(4) . .
O35 W11 O27 155.8(4) . .
O11 W11 O22 101.7(5) . .
O18 W11 O22 154.8(4) . .
O35 W11 O22 86.7(4) . .
O27 W11 O22 89.9(4) . .
O11 W11 O40 171.2(4) . .
O18 W11 O40 82.1(4) . .
O35 W11 O40 71.8(4) . .
O27 W11 O40 84.2(4) . .
O22 W11 O40 72.9(3) . .
O12 W12 O15 102.2(4) . .
O12 W12 O34 102.9(5) . .
O15 W12 O34 86.4(4) . .
O12 W12 O35 102.4(5) . .
O15 W12 O35 87.8(4) . .
O34 W12 O35 154.7(4) . .
O12 W12 O21 103.3(4) . .
O15 W12 O21 154.5(4) . .
O34 W12 O21 88.6(4) . .
O35 W12 O21 86.2(4) . .
O12 W12 O40 172.4(4) . .
O15 W12 O40 83.2(3) . .
O34 W12 O40 82.6(4) . .
O35 W12 O40 72.2(4) . .
O21 W12 O40 71.4(4) . .
W3 O13 W1 128.2(5) . .
W9 O14 W1 152.8(5) . .
W12 O15 W1 151.3(6) . .
W2 O16 W3 127.3(5) . .
W2 O17 W6 151.5(5) . .
W11 O18 W2 152.6(6) . .
W10 O19 W3 151.7(5) . .
W3 O20 W7 155.3(5) . .
W4 O21 W12 128.6(5) . .
W4 O22 W11 125.5(5) . .
W4 O23 W5 151.8(6) . .
W10 O24 W5 124.4(5) . .
W8 O25 W5 151.4(5) . .
W6 O26 W5 128.2(5) . .
W6 O27 W11 151.2(6) . .
W10 O28 W6 126.7(5) . .
W7 O29 W9 127.7(5) . .
W8 O30 W7 126.7(6) . .
W10 O31 W7 151.8(6) . .
W8 O32 W9 128.8(5) . .
W8 O33 W4 152.4(6) . .
W12 O34 W9 151.2(5) . .
W12 O35 W11 127.9(5) . .
W2 O36 W1 126.9(6) . .
P1 O37 W2 126.7(5) . .
P1 O37 W1 126.6(5) . .
W2 O37 W1 88.8(3) . .
P1 O37 W3 125.4(5) . .
W2 O37 W3 88.5(3) . .
W1 O37 W3 88.4(3) . .
P1 O38 W10 126.8(5) . .
P1 O38 W6 127.1(5) . .
W10 O38 W6 89.1(3) . .
P1 O38 W5 125.6(5) . .
W10 O38 W5 87.7(3) . .
W6 O38 W5 87.9(3) . .
P1 O39 W8 128.0(5) . .
P1 O39 W7 126.4(5) . .
W8 O39 W7 88.2(3) . .
P1 O39 W9 125.7(5) . .
W8 O39 W9 88.2(3) . .
W7 O39 W9 87.5(3) . .
P1 O40 W4 126.7(5) . .
P1 O40 W12 127.3(5) . .
W4 O40 W12 88.2(3) . .
P1 O40 W11 125.9(5) . .
W4 O40 W11 88.0(3) . .
W12 O40 W11 87.9(3) . .
N4 Ag1 N1 177.6(5) 1_455 .
C1 N1 C2 120.0(13) . .
C1 N1 Ag1 122.4(10) . .
C2 N1 Ag1 117.1(10) . .
C6 N2 N3 110.1(13) . .
C7 N3 N2 112.6(13) . .
C12 N4 C11 122.2(14) . .
C12 N4 Ag1 115.9(11) . 1_655
C11 N4 Ag1 121.7(10) . 1_655
N1 C1 C5 122.0(14) . .
N1 C1 H1A 119.0 . .
C5 C1 H1A 119.0 . .
N1 C2 C3 122.8(15) . .
N1 C2 H2A 118.6 . .
C3 C2 H2A 118.6 . .
C2 C3 C4 117.4(15) . .
C2 C3 H3A 121.3 . .
C4 C3 H3A 121.3 . .
C5 C4 C3 116.7(14) . .
C5 C4 H4A 121.7 . .
C3 C4 H4A 121.7 . .
C4 C5 C1 120.5(13) . .
C4 C5 C6 123.0(13) . .
C1 C5 C6 116.5(14) . .
N2 C6 C5 117.4(15) . .
N2 C6 H6A 121.3 . .
C5 C6 H6A 121.3 . .
N3 C7 C8 118.5(15) . .
N3 C7 H7A 120.7 . .
C8 C7 H7A 120.7 . .
C9 C8 C12 121.0(13) . .
C9 C8 C7 122.2(12) . .
C12 C8 C7 116.7(14) . .
C8 C9 C10 118.1(13) . .
C8 C9 H9A 121.0 . .
C10 C9 H9A 121.0 . .
C9 C10 C11 120.1(15) . .
C9 C10 H10A 120.0 . .
C11 C10 H10A 120.0 . .
N4 C11 C10 118.9(15) . .
N4 C11 H11A 120.5 . .
C10 C11 H11A 120.5 . .
N4 C12 C8 119.4(15) . .
N4 C12 H12A 120.3 . .
C8 C12 H12A 120.3 . .
N8 Ag2 N5 174.7(5) 1_455 .
O42 Ag3 N6 150.9(11) . .
C13 N5 C14 117.2(14) . .
C13 N5 Ag2 122.1(11) . .
C14 N5 Ag2 120.6(10) . .
C18 N6 N7 111.6(14) . .
C18 N6 Ag3 121.0(11) . .
N7 N6 Ag3 117.4(10) . .
C19 N7 N6 112.7(16) . .
C24 N8 C23 119.5(17) . .
C24 N8 Ag2 124.3(15) . 1_655
C23 N8 Ag2 116.3(12) . 1_655
N5 C13 C17 126.0(15) . .
N5 C13 H13A 117.0 . .
C17 C13 H13A 117.0 . .
N5 C14 C15 121.8(16) . .
N5 C14 H14A 119.1 . .
C15 C14 H14A 119.1 . .
C16 C15 C14 119.3(17) . .
C16 C15 H15A 120.4 . .
C14 C15 H15A 120.4 . .
C15 C16 C17 118.7(16) . .
C15 C16 H16A 120.6 . .
C17 C16 H16A 120.6 . .
C16 C17 C13 116.5(14) . .
C16 C17 C18 124.6(13) . .
C13 C17 C18 118.8(14) . .
N6 C18 C17 119.8(15) . .
N6 C18 H18A 120.1 . .
C17 C18 H18A 120.1 . .
N7 C19 C20 119.6(18) . .
N7 C19 H19A 120.2 . .
C20 C19 H19A 120.2 . .
C24 C20 C21 118.1(13) . .
C24 C20 C19 118.1(12) . .
C21 C20 C19 123.6(13) . .
C20 C21 C22 118.6(13) . .
C20 C21 H21A 120.7 . .
C22 C21 H21A 120.7 . .
C21 C22 C23 118.8(18) . .
C21 C22 H22A 120.6 . .
C23 C22 H22A 120.6 . .
N8 C23 C22 117.0(18) . .
N8 C23 H23A 121.5 . .
C22 C23 H23A 121.5 . .
N8 C24 C20 127.9(18) . .
N8 C24 H24A 116.1 . .
C20 C24 H24A 116.1 . .
N9 Ag4 N9 180.0(3) . 2_445
C26 N9 C25 118.7(11) . .
C26 N9 Ag4 122.7(8) . .
C25 N9 Ag4 118.5(10) . .
C30 N10 N10 111.3(15) . 2_345
C29 C25 N9 119.4(13) . .
C29 C25 H25A 120.3 . .
N9 C25 H25A 120.3 . .
N9 C26 C27 121.9(12) . .
N9 C26 H26A 119.0 . .
C27 C26 H26A 119.0 . .
C28 C27 C26 118.9(15) . .
C28 C27 H27A 120.6 . .
C26 C27 H27A 120.6 . .
C27 C28 C29 120.3(15) . .
C27 C28 H28A 119.9 . .
C29 C28 H28A 119.9 . .
C28 C29 C25 120.6(13) . .
C28 C29 C30 121.2(13) . .
C25 C29 C30 118.1(13) . .
N10 C30 C29 119.4(15) . .
N10 C30 H30A 120.3 . .
C29 C30 H30A 120.3 . .
C31 N11 C33 124.4(15) . .
C31 N11 C32 117.9(17) . .
C33 N11 C32 115(2) . .
C34 N12 C36 128.1(16) . .
C34 N12 C35 98.6(19) . .
C36 N12 C35 132.2(18) . .
O43 C31 N11 117.7(15) . .
O43 C31 H31A 121.2 . .
N11 C31 H31A 121.2 . .
N11 C32 H32A 109.5 . .
N11 C32 H32B 109.5 . .
H32A C32 H32B 109.5 . .
N11 C32 H32C 109.5 . .
H32A C32 H32C 109.5 . .
H32B C32 H32C 109.5 . .
N11 C33 H33A 109.5 . .
N11 C33 H33B 109.5 . .
H33A C33 H33B 109.5 . .
N11 C33 H33C 109.5 . .
H33A C33 H33C 109.5 . .
H33B C33 H33C 109.5 . .
N12 C36 H36A 109.5 . .
N12 C36 H36B 109.5 . .
N12 C36 H36C 109.5 . .
N12 C35 H35A 109.5 . .
N12 C35 H35B 109.5 . .
N12 C35 H35C 109.5 . .
O44 C34 N12 163(3) . .
O44 C34 H34A 98.4 . .
N12 C34 H34A 98.4 . .
C38 O42 Ag3 132(4) . .
C38 O42 H42A 114.2 . .
Ag3 O42 H42A 114.2 . .
O42 C38 H38A 109.5 . .
O42 C38 H38B 109.5 . .
H38A C38 H38B 109.5 . .
O42 C38 H38C 109.5 . .
H38A C38 H38C 109.5 . .
H38B C38 H38C 109.5 . .

loop_
_geom_bond_atom_site_label_1
_geom_bond_atom_site_label_2
_geom_bond_distance
_geom_bond_site_symmetry_2
P1 O38 1.484(10) .
P1 O39 1.494(10) .
P1 O40 1.502(9) .
P1 O37 1.510(9) .
W1 O1 1.693(10) .
W1 O14 1.908(10) .
W1 O36 1.917(11) .
W1 O15 1.921(9) .
W1 O13 1.932(10) .
W1 O37 2.455(9) .
W2 O2 1.670(10) .
W2 O16 1.898(9) .
W2 O17 1.899(10) .
W2 O36 1.914(11) .
W2 O18 1.921(9) .
W2 O37 2.441(9) .
W3 O3 1.714(9) .
W3 O20 1.861(10) .
W3 O13 1.879(11) .
W3 O19 1.913(10) .
W3 O16 1.918(10) .
W3 O37 2.462(8) .
W4 O4 1.690(9) .
W4 O23 1.889(10) .
W4 O21 1.890(10) .
W4 O33 1.906(10) .
W4 O22 1.917(10) .
W4 O40 2.460(8) .
W5 O5 1.684(10) .
W5 O26 1.913(11) .
W5 O25 1.920(9) .
W5 O23 1.923(10) .
W5 O24 1.962(8) .
W5 O38 2.493(9) .
W6 O6 1.694(10) .
W6 O27 1.871(10) .
W6 O26 1.905(10) .
W6 O17 1.917(10) .
W6 O28 1.929(10) .
W6 O38 2.457(9) .
W7 O7 1.681(10) .
W7 O29 1.888(10) .
W7 O31 1.915(9) .
W7 O30 1.916(10) .
W7 O20 1.924(10) .
W7 O39 2.459(9) .
W8 O8 1.704(10) .
W8 O32 1.879(10) .
W8 O25 1.892(9) .
W8 O33 1.898(10) .
W8 O30 1.902(10) .
W8 O39 2.446(9) .
W9 O9 1.682(10) .
W9 O14 1.891(10) .
W9 O34 1.908(9) .
W9 O29 1.922(10) .
W9 O32 1.926(10) .
W9 O39 2.487(9) .
W10 O10 1.680(9) .
W10 O31 1.893(9) .
W10 O24 1.895(8) .
W10 O28 1.907(11) .
W10 O19 1.908(9) .
W10 O38 2.431(9) .
W11 O11 1.663(11) .
W11 O18 1.896(10) .
W11 O35 1.910(10) .
W11 O27 1.937(11) .
W11 O22 1.939(10) .
W11 O40 2.474(9) .
W12 O12 1.720(10) .
W12 O15 1.886(9) .
W12 O34 1.902(9) .
W12 O35 1.903(11) .
W12 O21 1.911(9) .
W12 O40 2.462(9) .
Ag1 N4 2.179(12) 1_455
Ag1 N1 2.180(11) .
N1 C1 1.280(16) .
N1 C2 1.36(2) .
N2 C6 1.267(18) .
N2 N3 1.433(16) .
N3 C7 1.243(18) .
N4 C12 1.313(19) .
N4 C11 1.34(2) .
N4 Ag1 2.179(12) 1_655
C1 C5 1.410(18) .
C1 H1A 0.9300 .
C2 C3 1.39(2) .
C2 H2A 0.9300 .
C3 C4 1.44(2) .
C3 H3A 0.9300 .
C4 C5 1.39(2) .
C4 H4A 0.9300 .
C5 C6 1.504(19) .
C6 H6A 0.9300 .
C7 C8 1.492(19) .
C7 H7A 0.9300 .
C8 C9 1.35(2) .
C8 C12 1.434(19) .
C9 C10 1.37(2) .
C9 H9A 0.9300 .
C10 C11 1.44(2) .
C10 H10A 0.9300 .
C11 H11A 0.9300 .
C12 H12A 0.9300 .
Ag2 N8 2.140(14) 1_455
Ag2 N5 2.185(13) .
Ag3 O42 2.07(4) .
Ag3 N6 2.383(16) .
N5 C13 1.288(18) .
N5 C14 1.36(2) .
N6 C18 1.241(18) .
N6 N7 1.376(18) .
N7 C19 1.28(2) .
N8 C24 1.23(2) .
N8 C23 1.42(3) .
N8 Ag2 2.140(14) 1_655
C13 C17 1.41(2) .
C13 H13A 0.9300 .
C14 C15 1.40(2) .
C14 H14A 0.9300 .
C15 C16 1.38(2) .
C15 H15A 0.9300 .
C16 C17 1.39(2) .
C16 H16A 0.9300 .
C17 C18 1.49(2) .
C18 H18A 0.9300 .
C19 C20 1.49(2) .
C19 H19A 0.9300 .
C20 C24 1.38(2) .
C20 C21 1.394(8) .
C21 C22 1.399(9) .
C21 H21A 0.9300 .
C22 C23 1.48(3) .
C22 H22A 0.9300 .
C23 H23A 0.9300 .
C24 H24A 0.9300 .
Ag4 N9 2.123(12) .
Ag4 N9 2.123(11) 2_445
N9 C26 1.372(18) .
N9 C25 1.386(16) .
N10 C30 1.258(18) .
N10 N10 1.44(2) 2_345
C25 C29 1.386(18) .
C25 H25A 0.9300 .
C26 C27 1.380(19) .
C26 H26A 0.9300 .
C27 C28 1.37(2) .
C27 H27A 0.9300 .
C28 C29 1.37(2) .
C28 H28A 0.9300 .
C29 C30 1.478(19) .
C30 H30A 0.9300 .
N11 C31 1.441(9) .
N11 C33 1.445(9) .
N11 C32 1.445(10) .
N12 C34 1.447(9) .
N12 C36 1.452(9) .
N12 C35 1.452(10) .
C31 O43 1.246(9) .
C31 H31A 0.9300 .
C32 H32A 0.9600 .
C32 H32B 0.9600 .
C32 H32C 0.9600 .
C33 H33A 0.9600 .
C33 H33B 0.9600 .
C33 H33C 0.9600 .
C36 H36A 0.9600 .
C36 H36B 0.9600 .
C36 H36C 0.9600 .
C35 H35A 0.9600 .
C35 H35B 0.9600 .
C35 H35C 0.9600 .
C34 O44 1.246(9) .
C34 H34A 0.9300 .
O42 C38 1.33(7) .
O42 H42A 0.9300 .
C38 H38A 0.9600 .
C38 H38B 0.9600 .
C38 H38C 0.9600 .
